data_2002757
loop_
_publ_author_name
'Mueller-Buschbaum, Hk'
'Frerichs, D'

_publ_section_title
;
Vier verschiedene Koordinationpolyeder um Cu2+ im Oxid-Arsenat-Phosphat
Cu O (Cu, Mg)3 (As(1-x) P(x) O4)2 (x=0.3)
;
_journal_name_full
;
Zeitschrift fuer Naturforschung, Teil B. Anorganische Chemie,
Organische Chemie (42,1987-)
;
_journal_page_first 25
_journal_page_last 28
_journal_volume 51
_journal_year 1996
_chemical_formula_structural '(Cu3.8 Mg0.2) (As0.7 P0.3 O4)2 O'
_chemical_formula_sum 'As1.4 Cu3.8 Mg0.2 O9 P0.6'
_chemical_name_systematic
;
Copper magnesium arsenic phosphorus oxide (3.8/0.2/1.4/0.6/9)
;
_space_group_IT_number 2
_symmetry_cell_setting triclinic
_symmetry_Int_Tables_number 2
_symmetry_space_group_name_Hall '-P 1'
_symmetry_space_group_name_H-M 'P -1'
_cell_angle_alpha 98.59(6)
_cell_angle_beta 112.26(3)
_cell_angle_gamma 99.03(2)
_cell_formula_units_Z 2
_cell_length_a 6.372(4)
_cell_length_b 7.643(7)
_cell_length_c 8.175(5)
_cell_volume 354.3
_refine_ls_R_factor_all 0.0698
_cod_original_formula_sum 'As1.4 Cu3.8 Mg.2 O9 P.6'
_cod_database_code 2002757

loop_
_symmetry_equiv_pos_as_xyz
x,y,z
-x,-y,-z

loop_
_atom_site_aniso_label
_atom_site_aniso_U_11
_atom_site_aniso_U_12
_atom_site_aniso_U_13
_atom_site_aniso_U_22
_atom_site_aniso_U_23
_atom_site_aniso_U_33
As1 0.00905(4) 0.00026(4) 0.00207(3) 0.01054(5) 0.00125(4) 0.00544(4)
P1 0.00905(4) 0.00026(4) 0.00207(3) 0.01054(5) 0.00125(4) 0.00544(4)
As2 0.01081(5) 0.00174(4) 0.00224(4) 0.00946(6) 0.00246(4) 0.00521(4)
P2 0.01081(5) 0.00174(4) 0.00224(4) 0.00946(6) 0.00246(4) 0.00521(4)
Cu1 0.00963(5) 0.00040(5) 0.00126(4) 0.01822(7) 0.00134(5) 0.00569(4)
Cu2 0.01895(6) 0.00946(5) 0.00560(4) 0.01583(7) 0.00659(5) 0.00802(5)
Mg2 0.01895(6) 0.00946(5) 0.00560(4) 0.01583(7) 0.00659(5) 0.00802(5)
Cu3 0.02013(5) 0.00903(5) 0.01089(4) 0.01590(6) 0.00831(5) 0.01626(5)
Cu4 0.01144(5) -0.00445(5) 0.00088(4) 0.02052(7) 0.00344(5) 0.00777(5)
O1 0.0132(3) 0.0018(3) 0.0068(2) 0.0115(4) 0.0027(3) 0.0144(3)
O2 0.0157(3) 0.0090(3) 0.0045(2) 0.0166(4) 0.0063(3) 0.0091(3)
O3 0.0118(3) 0.0024(3) 0.0027(2) 0.0110(3) 0.0039(2) 0.0066(2)
O4 0.0163(4) 0.0026(3) 0.0032(3) 0.0178(4) 0.0071(3) 0.0135(3)
O5 0.0213(3) 0.0086(3) 0.0105(2) 0.0149(4) 0.0068(3) 0.0155(3)
O6 0.0197(4) 0.0033(3) 0.0029(3) 0.0190(4) 0.0025(3) 0.0076(3)
O7 0.0235(4) 0.0001(3) 0.0132(3) 0.0123(4) 0.0059(3) 0.0225(3)
O8 0.0083(3) 0.0017(3) 0.0017(2) 0.0284(5) -0.0022(3) 0.0111(3)
O9 0.0077(3) 0.0013(3) .0000(2) 0.0226(4) 0.0001(3) 0.0099(3)

loop_
_atom_site_label
_atom_site_type_symbol
_atom_site_symmetry_multiplicity
_atom_site_Wyckoff_symbol
_atom_site_fract_x
_atom_site_fract_y
_atom_site_fract_z
_atom_site_occupancy
_atom_site_attached_hydrogens
_atom_site_calc_flag
As1 As5+ 2 i 0.12715(2) 0.73136(2) 0.85167(2) 0.7340(8) 0 d
P1 P5+ 2 i 0.12715(2) 0.73136(2) 0.85167(2) 0.2660(8) 0 d
As2 As5+ 2 i 0.50338(3) 0.21426(2) 0.41451(2) 0.6720(8) 0 d
P2 P5+ 2 i 0.50338(3) 0.21426(2) 0.41451(2) 0.3280(8) 0 d
Cu1 Cu2+ 2 i 0.34996(3) 0.33583(3) 0.05285(2) 1. 0 d
Cu2 Cu2+ 2 i 0.14935(3) 0.38072(3) 0.58481(2) 0.8141(10) 0 d
Mg2 Mg2+ 2 i 0.14935(3) 0.38072(3) 0.58481(2) 0.1859(10) 0 d
Cu3 Cu2+ 2 i 0.38251(3) 0.11041(2) 0.75397(2) 1. 0 d
Cu4 Cu2+ 2 i 0.09146(3) 0.86184(3) 0.23461(2) 1. 0 d
O1 O2- 2 i 0.3792(2) 0.01967(14) 0.25468(12) 1. 0 d
O2 O2- 2 i -0.0001(2) 0.57430(14) 0.66067(12) 1. 0 d
O3 O2- 2 i 0.2001(2) 0.27444(13) -0.20925(11) 1. 0 d
O4 O2- 2 i 0.7662(2) 0.1952(2) 0.52920(14) 1. 0 d
O5 O2- 2 i 0.3498(2) 0.22207(14) 0.53566(13) 1. 0 d
O6 O2- 2 i 0.5063(2) 0.3828(2) 0.31453(13) 1. 0 d
O7 O2- 2 i 0.1670(2) 0.9355(2) 0.81307(15) 1. 0 d
O8 O2- 2 i 0.3703(2) 0.6851(2) 0.98632(14) 1. 0 d
O9 O2- 2 i -0.0344(2) 0.7278(2) 0.96922(13) 1. 0 d

loop_
_atom_type_symbol
_atom_type_oxidation_number
As5+ 5.000
P5+ 5.000
Cu2+ 2.000
Mg2+ 2.000
O2- -2.000
